data_4342565
loop_
_publ_author_name
'Cebollada, Andrea'
'Viguri, Maialen Espinal'
'P\'erez, Julio'
'D\'iaz, Jes\'us'
'L\'opez, Ram\'on'
'Riera, Luc\'ia'

_publ_section_title
;
 Influence of the N-N Coligand: C-C Coupling Instead of Formation of
 Imidazol-2-yl Complexes at {Mo(\h(3)-allyl)(CO)2} Fragments. Theoretical
 and Experimental Studies.
;
_journal_issue 6
_journal_name_full 'Inorganic chemistry'
_journal_page_first 2580
_journal_page_last 2590
_journal_paper_doi 10.1021/ic502729z
_journal_volume 54
_journal_year 2015
_chemical_formula_sum 'C24 H25 F3 Mo N4 O5 S'
_chemical_formula_weight 634.48
_chemical_name_systematic
;
 ?
;
_space_group_IT_number 14
_symmetry_cell_setting monoclinic
_symmetry_space_group_name_Hall '-P 2yn'
_symmetry_space_group_name_H-M 'P 1 21/n 1'
_atom_sites_solution_hydrogens geom
_atom_sites_solution_primary direct
_atom_sites_solution_secondary difmap
_audit_creation_method SHELXL-97
_cell_angle_alpha 90.00
_cell_angle_beta 108.88(2)
_cell_angle_gamma 90.00
_cell_formula_units_Z 4
_cell_length_a 14.315(5)
_cell_length_b 11.167(3)
_cell_length_c 16.931(6)
_cell_measurement_reflns_used 1966
_cell_measurement_temperature 100.0(1)
_cell_measurement_theta_max 23.97
_cell_measurement_theta_min 2.36
_cell_volume 2560.9(15)
_computing_cell_refinement 'BRUKER APEX2'
_computing_data_collection 'BRUKER APEX2'
_computing_structure_refinement 'SHELXL-97 (Sheldrick, 1997)'
_diffrn_ambient_temperature 100.0(1)
_diffrn_measured_fraction_theta_full 0.998
_diffrn_measured_fraction_theta_max 0.998
_diffrn_measurement_device_type 'Bruker X8 KappaAPEXII'
_diffrn_measurement_method 'omega and phi scans'
_diffrn_radiation_monochromator graphite
_diffrn_radiation_source 'fine-focus sealed tube'
_diffrn_radiation_type MoK\a
_diffrn_radiation_wavelength 0.71073
_diffrn_reflns_av_R_equivalents 0.0000
_diffrn_reflns_av_sigmaI/netI 0.0401
_diffrn_reflns_limit_h_max 16
_diffrn_reflns_limit_h_min -17
_diffrn_reflns_limit_k_max 13
_diffrn_reflns_limit_k_min 0
_diffrn_reflns_limit_l_max 21
_diffrn_reflns_limit_l_min 0
_diffrn_reflns_number 5245
_diffrn_reflns_theta_full 26.41
_diffrn_reflns_theta_max 26.41
_diffrn_reflns_theta_min 1.62
_exptl_absorpt_coefficient_mu 0.659
_exptl_absorpt_correction_T_max 1.0000
_exptl_absorpt_correction_T_min 0.9447
_exptl_absorpt_correction_type multi-scan
_exptl_absorpt_process_details 'BRUKER SADABS'
_exptl_crystal_colour orange
_exptl_crystal_density_diffrn 1.646
_exptl_crystal_density_method 'not measured'
_exptl_crystal_description plate
_exptl_crystal_F_000 1288
_exptl_crystal_size_max 0.15
_exptl_crystal_size_mid 0.11
_exptl_crystal_size_min 0.07
_refine_diff_density_max 0.768
_refine_diff_density_min -0.685
_refine_diff_density_rms 0.090
_refine_ls_extinction_method none
_refine_ls_goodness_of_fit_ref 1.024
_refine_ls_hydrogen_treatment mixed
_refine_ls_matrix_type full
_refine_ls_number_parameters 347
_refine_ls_number_reflns 5245
_refine_ls_number_restraints 0
_refine_ls_restrained_S_all 1.024
_refine_ls_R_factor_all 0.0533
_refine_ls_R_factor_gt 0.0342
_refine_ls_shift/su_max 0.001
_refine_ls_shift/su_mean 0.000
_refine_ls_structure_factor_coef Fsqd
_refine_ls_weighting_details 'calc w=1/[\s^2^(Fo^2^)+(0.0282P)^2^+4.5411P] where P=(Fo^2^+2Fc^2^)/3'
_refine_ls_weighting_scheme calc
_refine_ls_wR_factor_gt 0.0724
_refine_ls_wR_factor_ref 0.0808
_reflns_number_gt 4080
_reflns_number_total 5245
_reflns_threshold_expression >2sigma(I)
_cod_data_source_file ic502729z_si_001.cif
_cod_data_source_block LR416-compound4b
_cod_depositor_comments 'Adding full bibliography for 4342563--4342567.cif.'
_cod_original_sg_symbol_H-M P2(1)/n
_cod_database_code 4342565

loop_
_symmetry_equiv_pos_as_xyz
'x, y, z'
'-x+1/2, y+1/2, -z+1/2'
'-x, -y, -z'
'x-1/2, -y-1/2, z-1/2'

loop_
_atom_site_label
_atom_site_type_symbol
_atom_site_fract_x
_atom_site_fract_y
_atom_site_fract_z
_atom_site_U_iso_or_equiv
_atom_site_adp_type
_atom_site_occupancy
_atom_site_symmetry_multiplicity
_atom_site_calc_flag
_atom_site_refinement_flags
Mo01 Mo 0.714105(18) 0.37349(2) 0.394142(16) 0.01389(8) Uani 1 1 d .
S1 S 0.34899(6) 0.07531(7) 0.26641(5) 0.02267(18) Uani 1 1 d .
O3 O 0.42028(17) 0.1697(2) 0.29494(15) 0.0305(6) Uani 1 1 d .
O1 O 0.37737(18) -0.0206(2) 0.22475(15) 0.0320(6) Uani 1 1 d .
F3 F 0.3242(2) 0.0861(2) 0.41343(17) 0.0639(8) Uani 1 1 d .
O2 O 0.24913(17) 0.1178(2) 0.22980(17) 0.0383(6) Uani 1 1 d .
F2 F 0.43348(19) -0.0405(2) 0.40602(14) 0.0535(7) Uani 1 1 d .
N2 N 0.57046(18) 0.3310(2) 0.28441(16) 0.0162(5) Uani 1 1 d .
O23 O 0.87949(16) 0.4956(2) 0.53893(13) 0.0242(5) Uani 1 1 d .
N1 N 0.59127(18) 0.3640(2) 0.44809(15) 0.0180(5) Uani 1 1 d .
O22 O 0.86385(17) 0.4523(2) 0.30578(15) 0.0272(5) Uani 1 1 d .
N4 N 0.63800(18) 0.5471(2) 0.34979(15) 0.0161(5) Uani 1 1 d .
F1 F 0.2795(2) -0.0797(2) 0.34838(17) 0.0635(8) Uani 1 1 d .
N3 N 0.43089(19) 0.3655(2) 0.42472(17) 0.0234(6) Uani 1 1 d .
C18 C 0.7894(2) 0.2307(3) 0.49442(19) 0.0205(7) Uani 1 1 d .
H18A H 0.8609 0.2273 0.5126 0.025 Uiso 1 1 calc R
H18B H 0.7616 0.2191 0.5391 0.025 Uiso 1 1 calc R
C16 C 0.5453(2) 0.2243(3) 0.15314(19) 0.0178(6) Uani 1 1 d .
H16 H 0.5237 0.1585 0.1762 0.021 Uiso 1 1 calc R
C20 C 0.7781(2) 0.2053(3) 0.3524(2) 0.0206(7) Uani 1 1 d .
H20A H 0.7428 0.1745 0.2972 0.025 Uiso 1 1 calc R
H20B H 0.8494 0.2018 0.3665 0.025 Uiso 1 1 calc R
C4 C 0.5746(2) 0.3356(3) 0.52102(19) 0.0195(7) Uani 1 1 d .
H4 H 0.6234 0.3191 0.5714 0.023 Uiso 1 1 calc R
C7 C 0.4852(2) 0.6412(3) 0.27576(19) 0.0225(7) Uani 1 1 d .
H7 H 0.4177 0.6343 0.2482 0.027 Uiso 1 1 calc R
C14 C 0.5812(2) 0.3144(3) 0.03583(19) 0.0195(7) Uani 1 1 d .
C11 C 0.5705(2) 0.3294(3) 0.19856(19) 0.0175(6) Uani 1 1 d .
C13 C 0.6044(2) 0.4201(3) 0.08167(19) 0.0212(7) Uani 1 1 d .
H13 H 0.6228 0.4872 0.0576 0.025 Uiso 1 1 calc R
C21 C 0.6516(2) 0.0948(3) 0.4047(2) 0.0241(7) Uani 1 1 d .
H21A H 0.6281 0.0682 0.3477 0.036 Uiso 1 1 calc R
H21B H 0.5999 0.1371 0.4175 0.036 Uiso 1 1 calc R
H21C H 0.6713 0.0267 0.4409 0.036 Uiso 1 1 calc R
C19 C 0.7388(2) 0.1768(3) 0.4171(2) 0.0192(7) Uani 1 1 d .
C17 C 0.5873(3) 0.3073(3) -0.0512(2) 0.0262(8) Uani 1 1 d .
H17A H 0.5639 0.2305 -0.0749 0.039 Uiso 1 1 calc R
H17B H 0.6546 0.3177 -0.0491 0.039 Uiso 1 1 calc R
H17C H 0.5472 0.3692 -0.0850 0.039 Uiso 1 1 calc R
C12 C 0.6008(2) 0.4278(3) 0.16233(19) 0.0215(7) Uani 1 1 d .
H12 H 0.6185 0.4986 0.1923 0.026 Uiso 1 1 calc R
C5 C 0.4761(2) 0.3352(3) 0.50879(19) 0.0202(7) Uani 1 1 d .
H5 H 0.4451 0.3184 0.5480 0.024 Uiso 1 1 calc R
C2 C 0.5035(2) 0.3815(3) 0.39126(19) 0.0184(6) Uani 1 1 d .
C1 C 0.4989(2) 0.4157(3) 0.30404(19) 0.0185(6) Uani 1 1 d .
H1 H 0.4321 0.4091 0.2640 0.022 Uiso 1 1 calc R
C10 C 0.6801(2) 0.6559(3) 0.35726(19) 0.0194(7) Uani 1 1 d .
H10 H 0.7475 0.6626 0.3851 0.023 Uiso 1 1 calc R
C9 C 0.6281(3) 0.7567(3) 0.3257(2) 0.0267(8) Uani 1 1 d .
H9 H 0.6602 0.8302 0.3325 0.032 Uiso 1 1 calc R
C15 C 0.5520(2) 0.2168(3) 0.07309(19) 0.0194(7) Uani 1 1 d .
H15 H 0.5367 0.1450 0.0439 0.023 Uiso 1 1 calc R
C8 C 0.5298(3) 0.7508(3) 0.2845(2) 0.0295(8) Uani 1 1 d .
H8 H 0.4938 0.8193 0.2627 0.035 Uiso 1 1 calc R
C31 C 0.3258(2) 0.3773(3) 0.3826(2) 0.0285(8) Uani 1 1 d .
H31A H 0.3099 0.4599 0.3691 0.043 Uiso 1 1 calc R
H31B H 0.2906 0.3491 0.4185 0.043 Uiso 1 1 calc R
H31C H 0.3072 0.3307 0.3323 0.043 Uiso 1 1 calc R
C23 C 0.8167(2) 0.4486(3) 0.48677(19) 0.0185(7) Uani 1 1 d .
C6 C 0.5405(2) 0.5409(3) 0.30802(18) 0.0167(6) Uani 1 1 d .
C22 C 0.8071(2) 0.4206(3) 0.33678(19) 0.0185(7) Uani 1 1 d .
C25 C 0.3466(3) 0.0071(4) 0.3632(2) 0.0374(9) Uani 1 1 d .
H2 H 0.551(3) 0.265(3) 0.293(2) 0.022(10) Uiso 1 1 d .

loop_
_atom_site_aniso_label
_atom_site_aniso_U_11
_atom_site_aniso_U_22
_atom_site_aniso_U_33
_atom_site_aniso_U_23
_atom_site_aniso_U_13
_atom_site_aniso_U_12
Mo01 0.01068(12) 0.01209(13) 0.01930(13) -0.00034(11) 0.00543(9) 0.00059(10)
S1 0.0161(4) 0.0192(4) 0.0310(4) 0.0007(3) 0.0053(3) -0.0033(3)
O3 0.0218(12) 0.0268(13) 0.0419(15) -0.0018(11) 0.0089(11) -0.0103(10)
O1 0.0320(14) 0.0307(14) 0.0328(14) -0.0007(11) 0.0097(11) 0.0055(11)
F3 0.095(2) 0.0562(17) 0.0622(17) -0.0028(13) 0.0551(16) -0.0003(15)
O2 0.0198(12) 0.0325(15) 0.0564(17) 0.0020(13) 0.0039(11) 0.0020(11)
F2 0.0596(17) 0.0543(16) 0.0406(14) 0.0172(12) 0.0080(12) 0.0051(13)
N2 0.0148(13) 0.0134(14) 0.0206(14) -0.0001(11) 0.0061(11) -0.0018(11)
O23 0.0211(12) 0.0237(12) 0.0230(12) -0.0036(10) 0.0005(10) -0.0025(10)
N1 0.0149(12) 0.0176(14) 0.0244(13) -0.0004(11) 0.0103(10) 0.0004(11)
O22 0.0282(13) 0.0229(13) 0.0391(14) -0.0056(11) 0.0229(11) -0.0059(10)
N4 0.0134(12) 0.0160(13) 0.0193(13) -0.0010(10) 0.0060(10) 0.0004(10)
F1 0.0724(19) 0.0532(16) 0.0720(18) 0.0094(14) 0.0334(15) -0.0334(14)
N3 0.0200(13) 0.0196(15) 0.0322(15) -0.0013(12) 0.0105(11) -0.0007(12)
C18 0.0195(16) 0.0172(16) 0.0234(16) 0.0062(13) 0.0050(13) 0.0021(13)
C16 0.0115(14) 0.0157(16) 0.0252(17) 0.0008(13) 0.0044(12) -0.0003(12)
C20 0.0203(16) 0.0126(16) 0.0309(18) -0.0028(13) 0.0110(14) 0.0047(12)
C4 0.0220(16) 0.0179(16) 0.0187(15) -0.0004(12) 0.0066(13) 0.0007(13)
C7 0.0253(17) 0.0222(18) 0.0206(16) 0.0044(13) 0.0083(13) 0.0094(14)
C14 0.0102(14) 0.0235(17) 0.0225(16) 0.0003(13) 0.0024(12) 0.0039(13)
C11 0.0136(15) 0.0162(15) 0.0206(16) -0.0009(12) 0.0026(12) 0.0019(12)
C13 0.0200(16) 0.0184(16) 0.0238(17) 0.0020(13) 0.0051(13) -0.0027(13)
C21 0.0221(17) 0.0157(17) 0.0347(19) 0.0010(14) 0.0094(14) -0.0016(13)
C19 0.0158(15) 0.0116(15) 0.0301(18) 0.0018(13) 0.0074(13) 0.0034(12)
C17 0.0271(18) 0.028(2) 0.0227(17) -0.0011(14) 0.0075(14) 0.0024(15)
C12 0.0220(17) 0.0176(16) 0.0241(17) -0.0036(13) 0.0064(13) -0.0054(13)
C5 0.0249(17) 0.0165(16) 0.0233(16) 0.0012(13) 0.0137(13) 0.0001(13)
C2 0.0182(15) 0.0132(15) 0.0273(16) -0.0013(13) 0.0120(13) -0.0013(13)
C1 0.0124(14) 0.0179(16) 0.0244(16) -0.0009(13) 0.0047(12) -0.0004(12)
C10 0.0194(16) 0.0167(17) 0.0245(16) -0.0017(13) 0.0102(13) -0.0033(12)
C9 0.035(2) 0.0208(18) 0.0306(19) -0.0001(14) 0.0190(16) 0.0017(15)
C15 0.0139(15) 0.0182(16) 0.0242(16) -0.0042(13) 0.0036(12) 0.0021(12)
C8 0.038(2) 0.0254(19) 0.0304(19) 0.0054(15) 0.0178(16) 0.0061(16)
C31 0.0179(16) 0.0314(19) 0.0361(19) 0.0036(16) 0.0088(14) 0.0021(15)
C23 0.0191(16) 0.0153(16) 0.0247(17) 0.0038(13) 0.0119(14) 0.0064(13)
C6 0.0159(15) 0.0185(16) 0.0167(15) 0.0021(12) 0.0067(12) 0.0021(12)
C22 0.0194(16) 0.0121(15) 0.0214(16) -0.0032(12) 0.0031(13) 0.0027(12)
C25 0.039(2) 0.033(2) 0.043(2) 0.0002(18) 0.0173(18) -0.0083(18)

loop_
_atom_type_symbol
_atom_type_description
_atom_type_scat_dispersion_real
_atom_type_scat_dispersion_imag
_atom_type_scat_source
C C 0.0033 0.0016 'International Tables Vol C Tables 4.2.6.8 and 6.1.1.4'
H H 0.0000 0.0000 'International Tables Vol C Tables 4.2.6.8 and 6.1.1.4'
N N 0.0061 0.0033 'International Tables Vol C Tables 4.2.6.8 and 6.1.1.4'
O O 0.0106 0.0060 'International Tables Vol C Tables 4.2.6.8 and 6.1.1.4'
F F 0.0171 0.0103 'International Tables Vol C Tables 4.2.6.8 and 6.1.1.4'
S S 0.1246 0.1234 'International Tables Vol C Tables 4.2.6.8 and 6.1.1.4'
Mo Mo -1.6832 0.6857 'International Tables Vol C Tables 4.2.6.8 and 6.1.1.4'

loop_
_geom_angle_atom_site_label_1
_geom_angle_atom_site_label_2
_geom_angle_atom_site_label_3
_geom_angle
C22 Mo01 C23 80.07(13)
C22 Mo01 N1 165.68(11)
C23 Mo01 N1 100.32(11)
C22 Mo01 N4 86.32(11)
C23 Mo01 N4 93.18(11)
N1 Mo01 N4 79.37(9)
C22 Mo01 C19 104.80(12)
C23 Mo01 C19 104.24(12)
N1 Mo01 C19 89.04(10)
N4 Mo01 C19 160.60(10)
C22 Mo01 C20 70.38(12)
C23 Mo01 C20 109.02(12)
N1 Mo01 C20 122.17(10)
N4 Mo01 C20 143.71(10)
C19 Mo01 C20 36.45(11)
C22 Mo01 C18 108.55(12)
C23 Mo01 C18 70.03(12)
N1 Mo01 C18 84.76(11)
N4 Mo01 C18 154.46(10)
C19 Mo01 C18 35.93(11)
C20 Mo01 C18 61.80(11)
C22 Mo01 N2 103.04(11)
C23 Mo01 N2 164.99(11)
N1 Mo01 N2 73.01(9)
N4 Mo01 N2 72.55(9)
C19 Mo01 N2 89.28(11)
C20 Mo01 N2 85.71(11)
C18 Mo01 N2 121.54(11)
O1 S1 O3 115.86(15)
O1 S1 O2 116.12(16)
O3 S1 O2 113.59(15)
O1 S1 C25 102.99(17)
O3 S1 C25 102.86(16)
O2 S1 C25 102.73(18)
C11 N2 C1 116.6(2)
C11 N2 Mo01 120.92(19)
C1 N2 Mo01 100.56(17)
C11 N2 H2 106(2)
C1 N2 H2 104(2)
Mo01 N2 H2 108(2)
C2 N1 C4 106.7(2)
C2 N1 Mo01 112.50(19)
C4 N1 Mo01 140.5(2)
C10 N4 C6 116.9(3)
C10 N4 Mo01 126.8(2)
C6 N4 Mo01 116.23(19)
C2 N3 C5 107.0(3)
C2 N3 C31 127.0(3)
C5 N3 C31 126.0(3)
C19 C18 Mo01 68.73(17)
C19 C18 H18A 116.8
Mo01 C18 H18A 116.8
C19 C18 H18B 116.8
Mo01 C18 H18B 116.8
H18A C18 H18B 113.8
C11 C16 C15 120.2(3)
C11 C16 H16 119.9
C15 C16 H16 119.9
C19 C20 Mo01 69.46(17)
C19 C20 H20A 116.7
Mo01 C20 H20A 116.7
C19 C20 H20B 116.7
Mo01 C20 H20B 116.7
H20A C20 H20B 113.7
C5 C4 N1 109.8(3)
C5 C4 H4 125.1
N1 C4 H4 125.1
C8 C7 C6 119.8(3)
C8 C7 H7 120.1
C6 C7 H7 120.1
C15 C14 C13 117.7(3)
C15 C14 C17 121.6(3)
C13 C14 C17 120.7(3)
C16 C11 C12 119.1(3)
C16 C11 N2 118.7(3)
C12 C11 N2 122.1(3)
C12 C13 C14 121.5(3)
C12 C13 H13 119.2
C14 C13 H13 119.2
C19 C21 H21A 109.5
C19 C21 H21B 109.5
H21A C21 H21B 109.5
C19 C21 H21C 109.5
H21A C21 H21C 109.5
H21B C21 H21C 109.5
C18 C19 C20 114.1(3)
C18 C19 C21 122.8(3)
C20 C19 C21 123.1(3)
C18 C19 Mo01 75.35(18)
C20 C19 Mo01 74.09(17)
C21 C19 Mo01 119.7(2)
C14 C17 H17A 109.5
C14 C17 H17B 109.5
H17A C17 H17B 109.5
C14 C17 H17C 109.5
H17A C17 H17C 109.5
H17B C17 H17C 109.5
C13 C12 C11 120.1(3)
C13 C12 H12 120.0
C11 C12 H12 120.0
C4 C5 N3 105.7(3)
C4 C5 H5 127.2
N3 C5 H5 127.2
N1 C2 N3 110.7(3)
N1 C2 C1 118.7(3)
N3 C2 C1 130.6(3)
C2 C1 N2 103.9(2)
C2 C1 C6 107.4(2)
N2 C1 C6 107.7(2)
C2 C1 H1 112.4
N2 C1 H1 112.4
C6 C1 H1 112.4
N4 C10 C9 122.7(3)
N4 C10 H10 118.7
C9 C10 H10 118.7
C8 C9 C10 120.5(3)
C8 C9 H9 119.8
C10 C9 H9 119.8
C14 C15 C16 121.4(3)
C14 C15 H15 119.3
C16 C15 H15 119.3
C9 C8 C7 118.1(3)
C9 C8 H8 121.0
C7 C8 H8 121.0
N3 C31 H31A 109.5
N3 C31 H31B 109.5
H31A C31 H31B 109.5
N3 C31 H31C 109.5
H31A C31 H31C 109.5
H31B C31 H31C 109.5
O23 C23 Mo01 176.7(3)
N4 C6 C7 122.1(3)
N4 C6 C1 113.4(3)
C7 C6 C1 124.5(3)
O22 C22 Mo01 176.8(3)
F1 C25 F2 107.6(3)
F1 C25 F3 107.0(3)
F2 C25 F3 107.0(3)
F1 C25 S1 111.0(3)
F2 C25 S1 111.8(3)
F3 C25 S1 112.1(3)

loop_
_geom_bond_atom_site_label_1
_geom_bond_atom_site_label_2
_geom_bond_distance
Mo01 C22 1.957(3)
Mo01 C23 1.957(3)
Mo01 N1 2.231(2)
Mo01 N4 2.231(2)
Mo01 C19 2.239(3)
Mo01 C20 2.299(3)
Mo01 C18 2.324(3)
Mo01 N2 2.331(3)
S1 O1 1.413(3)
S1 O3 1.438(2)
S1 O2 1.442(2)
S1 C25 1.817(4)
F3 C25 1.335(5)
F2 C25 1.331(5)
N2 C11 1.454(4)
N2 C1 1.508(4)
N2 H2 0.81(4)
O23 C23 1.161(4)
N1 C2 1.326(4)
N1 C4 1.368(4)
O22 C22 1.156(4)
N4 C10 1.344(4)
N4 C6 1.347(4)
F1 C25 1.330(4)
N3 C2 1.347(4)
N3 C5 1.401(4)
N3 C31 1.448(4)
C18 C19 1.410(4)
C18 H18A 0.9700
C18 H18B 0.9700
C16 C11 1.385(4)
C16 C15 1.392(4)
C16 H16 0.9300
C20 C19 1.420(4)
C20 H20A 0.9700
C20 H20B 0.9700
C4 C5 1.357(4)
C4 H4 0.9300
C7 C8 1.366(5)
C7 C6 1.379(4)
C7 H7 0.9300
C14 C15 1.390(4)
C14 C13 1.393(4)
C14 C17 1.506(4)
C11 C12 1.394(4)
C13 C12 1.386(4)
C13 H13 0.9300
C21 C19 1.507(4)
C21 H21A 0.9600
C21 H21B 0.9600
C21 H21C 0.9600
C17 H17A 0.9600
C17 H17B 0.9600
C17 H17C 0.9600
C12 H12 0.9300
C5 H5 0.9300
C2 C1 1.506(4)
C1 C6 1.512(4)
C1 H1 0.9800
C10 C9 1.359(5)
C10 H10 0.9300
C9 C8 1.355(5)
C9 H9 0.9300
C15 H15 0.9300
C8 H8 0.9300
C31 H31A 0.9600
C31 H31B 0.9600
C31 H31C 0.9600

loop_
_geom_torsion_atom_site_label_1
_geom_torsion_atom_site_label_2
_geom_torsion_atom_site_label_3
_geom_torsion_atom_site_label_4
_geom_torsion
C22 Mo01 N2 C11 7.2(2)
C23 Mo01 N2 C11 107.6(4)
N1 Mo01 N2 C11 172.9(2)
N4 Mo01 N2 C11 89.0(2)
C19 Mo01 N2 C11 -97.8(2)
C20 Mo01 N2 C11 -61.5(2)
C18 Mo01 N2 C11 -114.5(2)
C22 Mo01 N2 C1 -122.81(18)
C23 Mo01 N2 C1 -22.4(5)
N1 Mo01 N2 C1 42.94(17)
N4 Mo01 N2 C1 -40.97(17)
C19 Mo01 N2 C1 132.16(19)
C20 Mo01 N2 C1 168.47(19)
C18 Mo01 N2 C1 115.50(19)
C22 Mo01 N1 C2 54.1(5)
C23 Mo01 N1 C2 144.4(2)
N4 Mo01 N1 C2 53.0(2)
C19 Mo01 N1 C2 -111.3(2)
C20 Mo01 N1 C2 -95.2(2)
C18 Mo01 N1 C2 -147.0(2)
N2 Mo01 N1 C2 -21.8(2)
C22 Mo01 N1 C4 -133.4(5)
C23 Mo01 N1 C4 -43.2(3)
N4 Mo01 N1 C4 -134.5(3)
C19 Mo01 N1 C4 61.2(3)
C20 Mo01 N1 C4 77.2(3)
C18 Mo01 N1 C4 25.4(3)
N2 Mo01 N1 C4 150.7(3)
C22 Mo01 N4 C10 -50.0(3)
C23 Mo01 N4 C10 29.9(3)
N1 Mo01 N4 C10 129.8(3)
C19 Mo01 N4 C10 -176.0(3)
C20 Mo01 N4 C10 -99.0(3)
C18 Mo01 N4 C10 77.2(3)
N2 Mo01 N4 C10 -154.9(3)
C22 Mo01 N4 C6 126.9(2)
C23 Mo01 N4 C6 -153.3(2)
N1 Mo01 N4 C6 -53.4(2)
C19 Mo01 N4 C6 0.9(4)
C20 Mo01 N4 C6 77.9(3)
C18 Mo01 N4 C6 -105.9(3)
N2 Mo01 N4 C6 22.0(2)
C22 Mo01 C18 C19 -89.8(2)
C23 Mo01 C18 C19 -161.4(2)
N1 Mo01 C18 C19 95.63(19)
N4 Mo01 C18 C19 147.2(2)
C20 Mo01 C18 C19 -35.36(18)
N2 Mo01 C18 C19 29.2(2)
C22 Mo01 C20 C19 159.9(2)
C23 Mo01 C20 C19 88.4(2)
N1 Mo01 C20 C19 -27.8(2)
N4 Mo01 C20 C19 -146.99(18)
C18 Mo01 C20 C19 34.86(18)
N2 Mo01 C20 C19 -94.61(19)
C2 N1 C4 C5 0.2(4)
Mo01 N1 C4 C5 -172.5(2)
C15 C16 C11 C12 1.2(4)
C15 C16 C11 N2 -174.9(3)
C1 N2 C11 C16 -117.7(3)
Mo01 N2 C11 C16 119.7(3)
C1 N2 C11 C12 66.2(4)
Mo01 N2 C11 C12 -56.4(4)
C15 C14 C13 C12 1.3(5)
C17 C14 C13 C12 -179.0(3)
Mo01 C18 C19 C20 64.7(2)
Mo01 C18 C19 C21 -116.1(3)
Mo01 C20 C19 C18 -65.5(2)
Mo01 C20 C19 C21 115.4(3)
C22 Mo01 C19 C18 101.3(2)
C23 Mo01 C19 C18 18.0(2)
N1 Mo01 C19 C18 -82.37(19)
N4 Mo01 C19 C18 -135.3(3)
C20 Mo01 C19 C18 120.9(3)
N2 Mo01 C19 C18 -155.39(19)
C22 Mo01 C19 C20 -19.5(2)
C23 Mo01 C19 C20 -102.8(2)
N1 Mo01 C19 C20 156.77(19)
N4 Mo01 C19 C20 103.9(3)
C18 Mo01 C19 C20 -120.9(3)
N2 Mo01 C19 C20 83.75(19)
C22 Mo01 C19 C21 -139.0(2)
C23 Mo01 C19 C21 137.8(2)
N1 Mo01 C19 C21 37.4(2)
N4 Mo01 C19 C21 -15.5(5)
C20 Mo01 C19 C21 -119.4(3)
C18 Mo01 C19 C21 119.7(3)
N2 Mo01 C19 C21 -35.7(2)
C14 C13 C12 C11 -1.9(5)
C16 C11 C12 C13 0.6(5)
N2 C11 C12 C13 176.6(3)
N1 C4 C5 N3 -0.4(3)
C2 N3 C5 C4 0.4(3)
C31 N3 C5 C4 -179.5(3)
C4 N1 C2 N3 0.0(3)
Mo01 N1 C2 N3 175.03(19)
C4 N1 C2 C1 179.3(3)
Mo01 N1 C2 C1 -5.7(3)
C5 N3 C2 N1 -0.3(3)
C31 N3 C2 N1 179.6(3)
C5 N3 C2 C1 -179.5(3)
C31 N3 C2 C1 0.4(5)
N1 C2 C1 N2 45.4(3)
N3 C2 C1 N2 -135.5(3)
N1 C2 C1 C6 -68.6(3)
N3 C2 C1 C6 110.6(4)
C11 N2 C1 C2 170.4(2)
Mo01 N2 C1 C2 -56.9(2)
C11 N2 C1 C6 -75.9(3)
Mo01 N2 C1 C6 56.8(2)
C6 N4 C10 C9 0.9(4)
Mo01 N4 C10 C9 177.7(2)
N4 C10 C9 C8 -0.2(5)
C13 C14 C15 C16 0.6(4)
C17 C14 C15 C16 -179.1(3)
C11 C16 C15 C14 -1.9(4)
C10 C9 C8 C7 0.0(5)
C6 C7 C8 C9 -0.5(5)
C10 N4 C6 C7 -1.4(4)
Mo01 N4 C6 C7 -178.6(2)
C10 N4 C6 C1 -178.9(3)
Mo01 N4 C6 C1 3.9(3)
C8 C7 C6 N4 1.3(5)
C8 C7 C6 C1 178.5(3)
C2 C1 C6 N4 67.9(3)
N2 C1 C6 N4 -43.4(3)
C2 C1 C6 C7 -109.5(3)
N2 C1 C6 C7 139.2(3)
O1 S1 C25 F1 -62.5(3)
O3 S1 C25 F1 176.7(3)
O2 S1 C25 F1 58.5(3)
O1 S1 C25 F2 57.7(3)
O3 S1 C25 F2 -63.1(3)
O2 S1 C25 F2 178.7(3)
O1 S1 C25 F3 177.8(3)
O3 S1 C25 F3 57.1(3)
O2 S1 C25 F3 -61.1(3)
